data_7054760
loop_
_publ_author_name
'Pilia, Luca'
'Espa, Davide'
'Concas, Giorgio'
'Congiu, Francesco'
'Marchi\`o, Luciano'
'Laura Mercuri, M.'
'Serpe, Angela'
'Deplano, Paola'

_publ_section_title
;
 Tuning the oxidation state and magnetic and coordination behaviour of
 iron and cobalt complexes by O/S variation in mono-thio and
 dithio-oxamide chelating ligands
;
_journal_issue 6
_journal_name_full 'New J. Chem.'
_journal_page_first 4716
_journal_paper_doi 10.1039/C5NJ00425J
_journal_volume 39
_journal_year 2015
_chemical_formula_moiety 'C10 H10 Fe N6 O S5 1-, C24 H20 P 1+'
_chemical_formula_sum 'C34 H30 Fe N6 O P S5'
_chemical_formula_weight 785.76
_chemical_name_systematic
;
 ?
;
_space_group_IT_number 9
_symmetry_cell_setting monoclinic
_symmetry_space_group_name_Hall 'C -2yc'
_symmetry_space_group_name_H-M 'C 1 c 1'
_atom_sites_solution_hydrogens geom
_atom_sites_solution_primary direct
_atom_sites_solution_secondary difmap
_audit_creation_method SHELXL-97
_audit_update_record
;
2014-12-05 deposited with the CCDC.
2015-03-18 downloaded from the CCDC.
;
_cell_angle_alpha 90.00
_cell_angle_beta 97.82(3)
_cell_angle_gamma 90.00
_cell_formula_units_Z 4
_cell_length_a 9.59(1)
_cell_length_b 31.06(2)
_cell_length_c 12.91(2)
_cell_measurement_reflns_used 24
_cell_measurement_temperature 293(2)
_cell_measurement_theta_max 13.15
_cell_measurement_theta_min 6.23
_cell_volume 3810(8)
_computing_cell_refinement 'local program'
_computing_data_collection 'local program'
_computing_data_reduction 'local program'
_computing_molecular_graphics 'Ortep3 for windows'
_computing_structure_refinement 'SHELXL-97 (Sheldrick, 1997)'
_computing_structure_solution Sir97
_diffrn_ambient_temperature 293(2)
_diffrn_measured_fraction_theta_full 0.989
_diffrn_measured_fraction_theta_max 0.989
_diffrn_measurement_device_type 'Philips PW 1100 diffractometer'
_diffrn_measurement_method Theta-2theta
_diffrn_radiation_monochromator graphite
_diffrn_radiation_source 'fine-focus sealed tube'
_diffrn_radiation_type MoK\a
_diffrn_radiation_wavelength 0.71073
_diffrn_reflns_av_R_equivalents 0.0000
_diffrn_reflns_av_sigmaI/netI 0.0795
_diffrn_reflns_limit_h_max 12
_diffrn_reflns_limit_h_min -12
_diffrn_reflns_limit_k_max 39
_diffrn_reflns_limit_k_min 0
_diffrn_reflns_limit_l_max 16
_diffrn_reflns_limit_l_min 0
_diffrn_reflns_number 4292
_diffrn_reflns_theta_full 27.01
_diffrn_reflns_theta_max 27.01
_diffrn_reflns_theta_min 3.07
_diffrn_standards_decay_% 0
_diffrn_standards_interval_count 100
_diffrn_standards_number 1
_exptl_absorpt_coefficient_mu 0.748
_exptl_absorpt_correction_T_max 1.000
_exptl_absorpt_correction_T_min 0.894
_exptl_absorpt_correction_type empirical
_exptl_absorpt_process_details
;
local program based on Walker & Stuart,
(a) Walker, N.; Stuart, D. Acta Crystallogr., Sect. A 1983, 39, 158;
(b) Ugozzoli, F. Comput. Chem. 1987, 11, 109
;
_exptl_crystal_colour brown
_exptl_crystal_density_diffrn 1.370
_exptl_crystal_density_method 'not measured'
_exptl_crystal_description block
_exptl_crystal_F_000 1620
_exptl_crystal_size_max 0.45
_exptl_crystal_size_mid 0.25
_exptl_crystal_size_min 0.15
_refine_diff_density_max 0.491
_refine_diff_density_min -0.418
_refine_diff_density_rms 0.071
_refine_ls_abs_structure_details 'Flack H D (1983), Acta Cryst. A39, 876-881'
_refine_ls_abs_structure_Flack -0.01(3)
_refine_ls_extinction_method none
_refine_ls_goodness_of_fit_ref 1.007
_refine_ls_hydrogen_treatment constr
_refine_ls_matrix_type full
_refine_ls_number_parameters 435
_refine_ls_number_reflns 4292
_refine_ls_number_restraints 2
_refine_ls_restrained_S_all 1.006
_refine_ls_R_factor_all 0.1011
_refine_ls_R_factor_gt 0.0563
_refine_ls_shift/su_max 0.000
_refine_ls_shift/su_mean 0.000
_refine_ls_structure_factor_coef Fsqd
_refine_ls_weighting_details 'calc w=1/[\s^2^(Fo^2^)+(0.0760P)^2^+0.0000P] where P=(Fo^2^+2Fc^2^)/3'
_refine_ls_weighting_scheme calc
_refine_ls_wR_factor_gt 0.1305
_refine_ls_wR_factor_ref 0.1470
_reflns_number_gt 2665
_reflns_number_total 4292
_reflns_threshold_expression >2sigma(I)
_cod_data_source_file c5nj00425j1.cif
_cod_data_source_block fe106s1_compound-3
_cod_depositor_comments
;
The following automatic conversions were performed:

'_symmetry_cell_setting' value 'Monoclinic' changed to 'monoclinic'
according to
/usr/data/users/saulius/crontab/automatic-downloads/rss-feeds/RSC/lib/dictionaries/cif_core.dic
dictionary named 'cif_core.dic' version 2.4.2 from 2011-04-26.

Automatic conversion script
Id: cif_fix_values 3105 2015-03-04 15:46:00Z robertas 

 Adding full bibliography for 7054758--7054762.cif.
;
_cod_original_sg_symbol_H-M Cc
_cod_database_code 7054760

loop_
_symmetry_equiv_pos_as_xyz
'x, y, z'
'x, -y, z+1/2'
'x+1/2, y+1/2, z'
'x+1/2, -y+1/2, z+1/2'

loop_
_atom_site_label
_atom_site_type_symbol
_atom_site_fract_x
_atom_site_fract_y
_atom_site_fract_z
_atom_site_U_iso_or_equiv
_atom_site_adp_type
_atom_site_occupancy
_atom_site_symmetry_multiplicity
_atom_site_calc_flag
_atom_site_refinement_flags
C11 C 0.4659(9) 0.2870(2) 0.3574(7) 0.052(2) Uani 1 1 d .
C12 C 0.0681(8) 0.2248(3) 0.4247(7) 0.051(2) Uani 1 1 d .
C13 C 0.0128(8) 0.3460(3) 0.5975(7) 0.060(2) Uani 1 1 d .
C14 C -0.0463(8) 0.3154(2) 0.1992(9) 0.055(2) Uani 1 1 d .
C15 C 0.1666(8) 0.4171(3) 0.3418(7) 0.0490(19) Uani 1 1 d .
C16 C 0.6068(7) 0.4351(2) 0.2545(5) 0.0375(16) Uani 1 1 d .
C17 C 0.3975(7) 0.4255(2) 0.0658(6) 0.0402(17) Uani 1 1 d .
C18 C 0.4727(7) 0.5110(2) 0.1498(6) 0.0388(17) Uani 1 1 d .
C19 C 0.6775(8) 0.4599(2) 0.0488(6) 0.0434(18) Uani 1 1 d .
C21 C 0.4658(8) 0.2973(2) 0.4712(6) 0.0424(17) Uani 1 1 d .
C26 C 0.7367(8) 0.4147(3) 0.2692(6) 0.051(2) Uani 1 1 d .
H26 H 0.7949 0.4144 0.2171 0.061 Uiso 1 1 calc R
C27 C 0.3353(9) 0.3943(2) 0.1212(6) 0.0481(19) Uani 1 1 d .
H27 H 0.3686 0.3889 0.1911 0.058 Uiso 1 1 calc R
C28 C 0.5573(9) 0.5394(2) 0.2139(7) 0.053(2) Uani 1 1 d .
H28 H 0.6443 0.5309 0.2485 0.063 Uiso 1 1 calc R
C29 C 0.7082(8) 0.4220(3) -0.0018(7) 0.053(2) Uani 1 1 d .
H29 H 0.6578 0.3970 0.0070 0.063 Uiso 1 1 calc R
C31 C 0.6887(12) 0.2614(4) 0.5037(13) 0.111(5) Uani 1 1 d .
H31A H 0.7748 0.2669 0.5505 0.134 Uiso 1 1 calc R
H31B H 0.6663 0.2311 0.5088 0.134 Uiso 1 1 calc R
C36 C 0.7761(10) 0.3949(3) 0.3646(7) 0.064(2) Uani 1 1 d .
H36 H 0.8630 0.3811 0.3764 0.077 Uiso 1 1 calc R
C37 C 0.2228(9) 0.3715(3) 0.0706(8) 0.061(2) Uani 1 1 d .
H37 H 0.1807 0.3503 0.1067 0.074 Uiso 1 1 calc R
C38 C 0.5067(13) 0.5818(3) 0.2245(8) 0.069(3) Uani 1 1 d .
H38 H 0.5636 0.6018 0.2635 0.083 Uiso 1 1 calc R
C39 C 0.8142(10) 0.4217(3) -0.0653(8) 0.076(3) Uani 1 1 d .
H39 H 0.8334 0.3969 -0.1014 0.091 Uiso 1 1 calc R
C41 C 0.7115(12) 0.2709(5) 0.3982(15) 0.127(6) Uani 1 1 d .
H41A H 0.7698 0.2485 0.3741 0.152 Uiso 1 1 calc R
H41B H 0.7624 0.2979 0.3978 0.152 Uiso 1 1 calc R
C46 C 0.6916(10) 0.3946(3) 0.4428(7) 0.061(2) Uani 1 1 d .
H46 H 0.7216 0.3809 0.5060 0.073 Uiso 1 1 calc R
C47 C 0.1712(8) 0.3795(3) -0.0340(8) 0.060(2) Uani 1 1 d .
H47 H 0.0932 0.3647 -0.0666 0.072 Uiso 1 1 calc R
C48 C 0.3766(11) 0.5937(3) 0.1788(8) 0.067(3) Uani 1 1 d .
H48 H 0.3440 0.6214 0.1888 0.080 Uiso 1 1 calc R
C49 C 0.8921(10) 0.4597(4) -0.0740(9) 0.080(3) Uani 1 1 d .
H49 H 0.9650 0.4601 -0.1147 0.096 Uiso 1 1 calc R
C51 C 0.5767(14) 0.2947(4) 0.6517(8) 0.101(4) Uani 1 1 d .
H51A H 0.4826 0.3000 0.6659 0.152 Uiso 1 1 calc R
H51B H 0.6348 0.3191 0.6728 0.152 Uiso 1 1 calc R
H51C H 0.6137 0.2697 0.6899 0.152 Uiso 1 1 calc R
C56 C 0.5635(9) 0.4147(3) 0.4271(6) 0.051(2) Uani 1 1 d .
H56 H 0.5058 0.4142 0.4794 0.062 Uiso 1 1 calc R
C57 C 0.2361(8) 0.4092(3) -0.0873(7) 0.054(2) Uani 1 1 d .
H57 H 0.2044 0.4139 -0.1577 0.065 Uiso 1 1 calc R
C58 C 0.2933(10) 0.5651(3) 0.1183(7) 0.058(2) Uani 1 1 d .
H58 H 0.2051 0.5738 0.0862 0.070 Uiso 1 1 calc R
C59 C 0.8609(10) 0.4950(3) -0.0237(10) 0.087(4) Uani 1 1 d .
H59 H 0.9143 0.5197 -0.0293 0.105 Uiso 1 1 calc R
C66 C 0.5195(8) 0.4355(2) 0.3340(6) 0.0460(18) Uani 1 1 d .
H66 H 0.4334 0.4497 0.3239 0.055 Uiso 1 1 calc R
C67 C 0.3494(8) 0.4328(3) -0.0383(6) 0.0491(19) Uani 1 1 d .
H67 H 0.3925 0.4534 -0.0755 0.059 Uiso 1 1 calc R
C68 C 0.3377(8) 0.5235(2) 0.1040(7) 0.052(2) Uani 1 1 d .
H68 H 0.2790 0.5041 0.0645 0.062 Uiso 1 1 calc R
C69 C 0.7526(9) 0.4966(3) 0.0364(8) 0.065(3) Uani 1 1 d .
H69 H 0.7309 0.5222 0.0679 0.078 Uiso 1 1 calc R
N11 N 0.5751(8) 0.2870(2) 0.5367(6) 0.0618(19) Uani 1 1 d .
N12 N 0.1256(8) 0.2571(2) 0.4303(6) 0.067(2) Uani 1 1 d .
N13 N 0.0629(8) 0.3362(2) 0.5260(6) 0.064(2) Uani 1 1 d .
N14 N 0.0114(8) 0.3189(2) 0.2807(6) 0.0564(19) Uani 1 1 d .
N15 N 0.1935(7) 0.3822(2) 0.3701(5) 0.0543(17) Uani 1 1 d .
N21 N 0.5818(10) 0.2742(2) 0.3257(7) 0.079(3) Uani 1 1 d .
O21 O 0.3593(5) 0.31563(16) 0.5057(5) 0.0586(17) Uani 1 1 d .
S11 S 0.3258(3) 0.29584(10) 0.2774(3) 0.0880(8) Uani 1 1 d .
S12 S -0.0164(3) 0.17970(7) 0.4166(3) 0.0817(8) Uani 1 1 d .
S13 S -0.0577(4) 0.35941(17) 0.6984(3) 0.1361(17) Uani 1 1 d .
S14 S -0.1280(3) 0.31171(10) 0.0795(2) 0.0897(9) Uani 1 1 d .
S15 S 0.1332(3) 0.46583(8) 0.3010(3) 0.0898(10) Uani 1 1 d .
Fe Fe 0.16429(9) 0.31997(3) 0.40296(8) 0.0409(3) Uani 1 1 d .
P P 0.53902(19) 0.45772(6) 0.13011(15) 0.0372(4) Uani 1 1 d .
C61 C 0.586(3) 0.2650(6) 0.2128(13) 0.197(10) Uani 1 1 d .
H61A H 0.5270 0.2853 0.1711 0.295 Uiso 1 1 calc R
H61B H 0.5517 0.2364 0.1969 0.295 Uiso 1 1 calc R
H61C H 0.6806 0.2675 0.1978 0.295 Uiso 1 1 calc R

loop_
_atom_site_aniso_label
_atom_site_aniso_U_11
_atom_site_aniso_U_22
_atom_site_aniso_U_33
_atom_site_aniso_U_23
_atom_site_aniso_U_13
_atom_site_aniso_U_12
C11 0.064(5) 0.039(4) 0.053(5) 0.004(4) 0.007(4) -0.012(4)
C12 0.048(4) 0.043(5) 0.061(5) 0.010(4) 0.007(4) 0.016(4)
C13 0.041(4) 0.084(7) 0.056(6) -0.002(5) 0.005(4) -0.003(4)
C14 0.026(4) 0.045(5) 0.094(8) 0.003(5) 0.010(5) 0.006(3)
C15 0.049(5) 0.048(5) 0.053(5) -0.007(4) 0.018(4) -0.003(4)
C16 0.041(4) 0.033(4) 0.040(4) 0.004(3) 0.011(3) 0.002(3)
C17 0.038(4) 0.045(4) 0.040(4) 0.002(3) 0.014(3) 0.006(3)
C18 0.044(4) 0.035(4) 0.039(4) 0.007(3) 0.013(3) 0.008(3)
C19 0.042(4) 0.045(4) 0.047(5) 0.012(4) 0.021(4) 0.003(3)
C21 0.046(4) 0.025(3) 0.054(5) 0.006(3) 0.000(4) 0.000(3)
C26 0.054(5) 0.053(5) 0.048(5) 0.001(4) 0.014(4) 0.011(4)
C27 0.055(5) 0.045(4) 0.046(5) -0.001(4) 0.013(4) -0.004(4)
C28 0.055(5) 0.046(5) 0.054(5) 0.007(4) -0.001(4) 0.001(4)
C29 0.035(4) 0.059(5) 0.067(6) 0.006(4) 0.017(4) 0.003(4)
C31 0.063(7) 0.116(10) 0.156(14) 0.018(10) 0.016(8) 0.037(7)
C36 0.063(6) 0.073(6) 0.055(6) 0.013(5) 0.006(4) 0.029(5)
C37 0.056(5) 0.061(6) 0.070(6) -0.001(5) 0.018(5) -0.023(4)
C38 0.108(8) 0.044(5) 0.059(6) -0.012(4) 0.023(6) -0.003(5)
C39 0.073(6) 0.077(7) 0.087(7) 0.005(6) 0.048(6) 0.027(5)
C41 0.059(8) 0.145(13) 0.186(17) -0.038(12) 0.051(10) 0.003(7)
C46 0.078(6) 0.055(5) 0.047(5) 0.009(4) 0.007(4) 0.011(4)
C47 0.040(4) 0.062(5) 0.077(7) -0.021(5) 0.006(5) 0.000(4)
C48 0.105(8) 0.039(4) 0.063(6) 0.002(4) 0.037(6) 0.025(5)
C49 0.053(5) 0.092(7) 0.104(8) 0.045(6) 0.042(6) 0.026(5)
C51 0.126(10) 0.105(9) 0.061(7) 0.012(7) -0.032(7) 0.010(8)
C56 0.059(5) 0.055(5) 0.042(5) 0.002(4) 0.013(4) 0.001(4)
C57 0.043(4) 0.075(6) 0.044(4) -0.006(4) 0.003(4) 0.007(4)
C58 0.071(6) 0.048(5) 0.058(5) 0.008(4) 0.022(5) 0.020(4)
C59 0.070(6) 0.063(6) 0.143(10) 0.032(7) 0.063(7) 0.006(5)
C66 0.043(4) 0.053(4) 0.044(4) -0.001(4) 0.013(4) 0.007(4)
C67 0.049(5) 0.052(5) 0.048(5) 0.013(4) 0.014(4) 0.007(4)
C68 0.050(5) 0.050(4) 0.058(5) 0.001(4) 0.019(4) 0.012(4)
C69 0.061(5) 0.043(4) 0.097(7) 0.004(5) 0.033(5) -0.005(4)
N11 0.059(4) 0.057(4) 0.066(5) 0.002(4) -0.003(4) 0.000(4)
N12 0.075(5) 0.045(4) 0.081(6) 0.019(4) 0.006(4) 0.001(4)
N13 0.068(5) 0.063(4) 0.068(5) 0.015(4) 0.031(4) 0.014(4)
N14 0.049(4) 0.056(4) 0.059(5) 0.005(4) -0.010(4) 0.003(3)
N15 0.065(5) 0.040(4) 0.060(5) 0.003(3) 0.018(4) -0.004(3)
N21 0.090(6) 0.066(5) 0.090(7) -0.015(5) 0.050(6) -0.016(5)
O21 0.027(3) 0.046(3) 0.101(5) -0.012(3) 0.004(3) 0.006(2)
S11 0.0749(17) 0.104(2) 0.084(2) -0.0010(17) 0.0064(15) 0.0107(16)
S12 0.0867(18) 0.0459(12) 0.112(2) 0.0099(14) 0.0103(16) -0.0158(12)
S13 0.096(2) 0.257(5) 0.0591(18) -0.045(3) 0.0246(17) -0.002(3)
S14 0.0851(19) 0.103(2) 0.0729(18) 0.0031(16) -0.0171(15) -0.0178(16)
S15 0.0837(18) 0.0537(14) 0.143(3) 0.0287(16) 0.0532(18) 0.0240(13)
Fe 0.0402(6) 0.0377(5) 0.0453(6) 0.0008(5) 0.0077(4) 0.0004(5)
P 0.0380(10) 0.0355(9) 0.0402(11) 0.0044(8) 0.0133(8) 0.0054(8)
C61 0.32(3) 0.183(17) 0.120(13) -0.076(12) 0.150(17) -0.093(17)

loop_
_atom_type_symbol
_atom_type_description
_atom_type_scat_dispersion_real
_atom_type_scat_dispersion_imag
_atom_type_scat_source
C C 0.0033 0.0016 'International Tables Vol C Tables 4.2.6.8 and 6.1.1.4'
H H 0.0000 0.0000 'International Tables Vol C Tables 4.2.6.8 and 6.1.1.4'
N N 0.0061 0.0033 'International Tables Vol C Tables 4.2.6.8 and 6.1.1.4'
O O 0.0106 0.0060 'International Tables Vol C Tables 4.2.6.8 and 6.1.1.4'
S S 0.1246 0.1234 'International Tables Vol C Tables 4.2.6.8 and 6.1.1.4'
Fe Fe 0.3463 0.8444 'International Tables Vol C Tables 4.2.6.8 and 6.1.1.4'
P P 0.1023 0.0942 'International Tables Vol C Tables 4.2.6.8 and 6.1.1.4'

loop_
_geom_angle_atom_site_label_1
_geom_angle_atom_site_label_2
_geom_angle_atom_site_label_3
_geom_angle
N21 C11 C21 119.2(8)
N21 C11 S11 121.8(8)
C21 C11 S11 118.8(6)
N12 C12 S12 178.8(7)
N13 C13 S13 179.5(10)
N14 C14 S14 178.3(9)
N15 C15 S15 178.4(7)
C26 C16 C66 121.1(7)
C26 C16 P 120.7(5)
C66 C16 P 118.0(5)
C67 C17 C27 120.5(7)
C67 C17 P 119.3(6)
C27 C17 P 120.1(6)
C28 C18 C68 120.3(7)
C28 C18 P 118.5(5)
C68 C18 P 121.2(6)
C69 C19 C29 120.0(7)
C69 C19 P 122.7(6)
C29 C19 P 117.3(6)
N11 C21 O21 119.2(8)
N11 C21 C11 118.6(7)
O21 C21 C11 122.2(7)
C36 C26 C16 117.1(7)
C36 C26 H26 121.4
C16 C26 H26 121.4
C37 C27 C17 118.6(8)
C37 C27 H27 120.7
C17 C27 H27 120.7
C18 C28 C38 117.8(8)
C18 C28 H28 121.1
C38 C28 H28 121.1
C39 C29 C19 119.9(8)
C39 C29 H29 120.1
C19 C29 H29 120.1
C41 C31 N11 112.3(11)
C41 C31 H31A 109.1
N11 C31 H31A 109.1
C41 C31 H31B 109.1
N11 C31 H31B 109.1
H31A C31 H31B 107.9
C46 C36 C26 122.6(8)
C46 C36 H36 118.7
C26 C36 H36 118.7
C27 C37 C47 121.2(8)
C27 C37 H37 119.4
C47 C37 H37 119.4
C48 C38 C28 121.3(9)
C48 C38 H38 119.4
C28 C38 H38 119.4
C29 C39 C49 118.6(9)
C29 C39 H39 120.7
C49 C39 H39 120.7
C31 C41 N21 113.4(9)
C31 C41 H41A 108.9
N21 C41 H41A 108.9
C31 C41 H41B 108.9
N21 C41 H41B 108.9
H41A C41 H41B 107.7
C56 C46 C36 119.6(8)
C56 C46 H46 120.2
C36 C46 H46 120.2
C57 C47 C37 119.2(8)
C57 C47 H47 120.4
C37 C47 H47 120.4
C38 C48 C58 120.2(8)
C38 C48 H48 119.9
C58 C48 H48 119.9
C59 C49 C39 119.7(8)
C59 C49 H49 120.1
C39 C49 H49 120.1
N11 C51 H51A 109.5
N11 C51 H51B 109.5
H51A C51 H51B 109.5
N11 C51 H51C 109.5
H51A C51 H51C 109.5
H51B C51 H51C 109.5
C46 C56 C66 120.3(8)
C46 C56 H56 119.8
C66 C56 H56 119.8
C47 C57 C67 120.9(8)
C47 C57 H57 119.5
C67 C57 H57 119.5
C48 C58 C68 121.2(8)
C48 C58 H58 119.4
C68 C58 H58 119.4
C49 C59 C69 122.8(9)
C49 C59 H59 118.6
C69 C59 H59 118.6
C56 C66 C16 119.2(7)
C56 C66 H66 120.4
C16 C66 H66 120.4
C17 C67 C57 119.6(7)
C17 C67 H67 120.2
C57 C67 H67 120.2
C58 C68 C18 119.2(8)
C58 C68 H68 120.4
C18 C68 H68 120.4
C19 C69 C59 118.9(8)
C19 C69 H69 120.5
C59 C69 H69 120.5
C21 N11 C31 121.0(9)
C21 N11 C51 120.4(8)
C31 N11 C51 117.8(10)
C12 N12 Fe 158.9(7)
C13 N13 Fe 176.4(8)
C14 N14 Fe 162.3(7)
C15 N15 Fe 159.1(7)
C11 N21 C41 120.8(10)
C11 N21 C61 120.2(14)
C41 N21 C61 118.9(13)
C21 O21 Fe 118.4(5)
C11 S11 Fe 99.9(4)
N14 Fe N15 87.6(3)
N14 Fe N12 89.4(3)
N15 Fe N12 176.9(3)
N14 Fe N13 104.1(3)
N15 Fe N13 91.2(3)
N12 Fe N13 89.1(3)
N14 Fe O21 165.8(3)
N15 Fe O21 93.2(2)
N12 Fe O21 89.8(3)
N13 Fe O21 90.1(3)
N14 Fe S11 86.3(3)
N15 Fe S11 92.0(2)
N12 Fe S11 88.2(2)
N13 Fe S11 169.3(2)
O21 Fe S11 79.5(2)
C16 P C17 110.7(3)
C16 P C19 109.3(3)
C17 P C19 108.8(4)
C16 P C18 109.0(3)
C17 P C18 108.5(3)
C19 P C18 110.5(3)
N21 C61 H61A 109.5
N21 C61 H61B 109.5
H61A C61 H61B 109.5
N21 C61 H61C 109.5
H61A C61 H61C 109.5
H61B C61 H61C 109.5

loop_
_geom_bond_atom_site_label_1
_geom_bond_atom_site_label_2
_geom_bond_distance
C11 N21 1.299(11)
C11 C21 1.503(12)
C11 S11 1.603(9)
C12 N12 1.141(10)
C12 S12 1.615(9)
C13 N13 1.138(10)
C13 S13 1.603(10)
C14 N14 1.126(11)
C14 S14 1.639(11)
C15 N15 1.161(10)
C15 S15 1.621(9)
C16 C26 1.387(10)
C16 C66 1.410(10)
C16 P 1.793(7)
C17 C67 1.380(11)
C17 C27 1.387(10)
C17 P 1.796(8)
C18 C28 1.393(11)
C18 C68 1.403(11)
C18 P 1.803(7)
C19 C69 1.369(11)
C19 C29 1.399(11)
C19 P 1.803(7)
C21 N11 1.293(10)
C21 O21 1.300(9)
C26 C36 1.383(12)
C26 H26 0.9300
C27 C37 1.379(12)
C27 H27 0.9300
C28 C38 1.415(12)
C28 H28 0.9300
C29 C39 1.391(11)
C29 H29 0.9300
C31 C41 1.44(2)
C31 N11 1.459(13)
C31 H31A 0.9700
C31 H31B 0.9700
C36 C46 1.378(12)
C36 H36 0.9300
C37 C47 1.396(13)
C37 H37 0.9300
C38 C48 1.357(14)
C38 H38 0.9300
C39 C49 1.410(14)
C39 H39 0.9300
C41 N21 1.454(17)
C41 H41A 0.9700
C41 H41B 0.9700
C46 C56 1.367(12)
C46 H46 0.9300
C47 C57 1.351(12)
C47 H47 0.9300
C48 C58 1.366(13)
C48 H48 0.9300
C49 C59 1.329(15)
C49 H49 0.9300
C51 N11 1.502(13)
C51 H51A 0.9600
C51 H51B 0.9600
C51 H51C 0.9600
C56 C66 1.380(11)
C56 H56 0.9300
C57 C67 1.389(12)
C57 H57 0.9300
C58 C68 1.380(10)
C58 H58 0.9300
C59 C69 1.379(12)
C59 H59 0.9300
C66 H66 0.9300
C67 H67 0.9300
C68 H68 0.9300
C69 H69 0.9300
N12 Fe 2.028(7)
N13 Fe 2.035(8)
N14 Fe 2.003(8)
N15 Fe 2.007(7)
N21 C61 1.490(17)
O21 Fe 2.145(6)
S11 Fe 2.504(4)
C61 H61A 0.9600
C61 H61B 0.9600
C61 H61C 0.9600
